data_1535774
loop_
_publ_author_name
'Murashova, E.V.'
'Velikodnyi, Yu.A.'
'Trunov, V.K.'

_publ_section_title
;
 Crystal structures of double pyrophosphates BaM'P2O7 (M'=Zn,Cd)
;
_journal_name_full 'Zhurnal Neorganicheskoi Khimii'
_journal_page_first 847
_journal_page_last 850
_journal_volume 36
_journal_year 1991
_chemical_formula_sum 'Ba Cd O7 P2'
_chemical_name_systematic 'Ba Cd P2 O7'
_space_group_IT_number 2
_symmetry_space_group_name_Hall '-P 1'
_symmetry_space_group_name_H-M 'P -1'
_cell_angle_alpha 101.64
_cell_angle_beta 89.8
_cell_angle_gamma 93.27
_cell_formula_units_Z 2
_cell_length_a 5.639
_cell_length_b 7.047
_cell_length_c 7.618
_cell_volume 296.006
_citation_journal_id_ASTM ZNOKAQ
_cod_data_source_file Murashova_ZNOKAQ_1991_1113.cif
_cod_data_source_block Ba1Cd1O7P2
_cod_original_formula_sum 'Ba1 Cd1 O7 P2'
_cod_database_code 1535774

loop_
_symmetry_equiv_pos_as_xyz
x,y,z
-x,-y,-z

loop_
_atom_site_label
_atom_site_type_symbol
_atom_site_fract_x
_atom_site_fract_y
_atom_site_fract_z
_atom_site_occupancy
_atom_site_U_iso_or_equiv
O1 O-2 0.495 0.101 0.687 1 0.0
O7 O-2 0.234 0.478 0.788 1 0.0
O6 O-2 0.479 0.237 0.118 1 0.0
O4 O-2 0.265 0.625 0.105 1 0.0
P2 P+5 0.2768 0.667 0.9047 1 0.0
O5 O-2 0.727 0.355 0.563 1 0.0
Cd1 Cd+2 0.2146 0.1493 0.9 1 0.0
O3 O-2 0.086 -0.19 0.894 1 0.0
P1 P+5 0.721 0.2321 0.7009 1 0.0
O2 O-2 -0.064 0.109 0.684 1 0.0
Ba1 Ba+2 0.2342 0.265 0.4343 1 0.0
